data_4029315
loop_
_publ_author_name
'Fontenelle, Cl\'ement Q'
'Conroy, Matthew'
'Light, Mark'
'Poisson, Thomas'
'Pannecoucke, Xavier'
'Linclau, Bruno'

_publ_section_title
;
 Stereoselectivity of the Honda-Reformatsky Reaction in Reactions with
 Ethyl Bromodifluoroacetate with \a-Oxygenated Sulfinylimines.
;
_journal_issue 9
_journal_name_full 'The Journal of organic chemistry'
_journal_page_first 4186
_journal_page_last 4195
_journal_paper_doi 10.1021/jo500396p
_journal_volume 79
_journal_year 2014
_chemical_absolute_configuration rmad
_chemical_compound_source 'synthesis as described'
_chemical_formula_moiety 'C14 H27 F2 N1 O6 S1'
_chemical_formula_sum 'C14 H27 F2 N O6 S'
_chemical_formula_weight 375.43
_chemical_name_systematic
;
 ?
;
_space_group_IT_number 4
_symmetry_space_group_name_Hall 'P 2yb'
_symmetry_space_group_name_H-M 'P 1 21 1'
_atom_sites_solution_hydrogens geom
_atom_sites_solution_primary direct
_atom_sites_solution_secondary difmap
_audit_conform_dict_location ftp://ftp.iucr.org/pub/cif_core.dic
_audit_conform_dict_name cif_core.dic
_audit_conform_dict_version 2.4
_audit_creation_date 2012-10-02T12:18:13-00:00
_audit_creation_method 'WinGX routine CIF_UPDATE'
_cell_angle_alpha 90
_cell_angle_beta 96.378(3)
_cell_angle_gamma 90
_cell_formula_units_Z 2
_cell_length_a 12.221(2)
_cell_length_b 6.0654(11)
_cell_length_c 13.752(2)
_cell_measurement_reflns_used 0
_cell_measurement_temperature 293(2)
_cell_measurement_theta_max 0
_cell_measurement_theta_min 0
_cell_measurement_wavelength 0.71073
_cell_volume 1013.1(3)
_computing_molecular_graphics 'Ortep-3 for Windows (Farrugia, 1997)'
_computing_publication_material 'WinGX publication routines (Farrugia, 1999)'
_computing_structure_refinement 'SHELXL-97 (Sheldrick, 2008)'
_computing_structure_solution 'SHELXD (Sheldrick, 2002)'
_diffrn_ambient_temperature 293(2)
_diffrn_measured_fraction_theta_full 0.987
_diffrn_measured_fraction_theta_max 0.987
_diffrn_radiation_monochromator graphite
_diffrn_radiation_probe x-ray
_diffrn_radiation_type MoK\a
_diffrn_radiation_wavelength 0.71073
_diffrn_reflns_av_R_equivalents 0.0186
_diffrn_reflns_av_unetI/netI 0.0351
_diffrn_reflns_limit_h_max 15
_diffrn_reflns_limit_h_min -15
_diffrn_reflns_limit_k_max 7
_diffrn_reflns_limit_k_min -7
_diffrn_reflns_limit_l_max 12
_diffrn_reflns_limit_l_min -17
_diffrn_reflns_number 5889
_diffrn_reflns_theta_full 26.37
_diffrn_reflns_theta_max 26.37
_diffrn_reflns_theta_min 1.68
_exptl_absorpt_coefficient_mu 0.203
_exptl_absorpt_correction_type none
_exptl_crystal_colour colourless
_exptl_crystal_density_diffrn 1.231
_exptl_crystal_density_method 'not measured'
_exptl_crystal_description prism
_exptl_crystal_F_000 400
_exptl_crystal_size_max 0
_exptl_crystal_size_mid 0
_exptl_crystal_size_min 0
_refine_diff_density_max 0.282
_refine_diff_density_min -0.175
_refine_diff_density_rms 0.044
_refine_ls_abs_structure_details 'Flack H D (1983), Acta Cryst. A39, 876-881'
_refine_ls_abs_structure_Flack 0.03(10)
_refine_ls_extinction_method none
_refine_ls_goodness_of_fit_ref 1.078
_refine_ls_hydrogen_treatment mixed
_refine_ls_matrix_type full
_refine_ls_number_parameters 229
_refine_ls_number_reflns 3726
_refine_ls_number_restraints 1
_refine_ls_restrained_S_all 1.078
_refine_ls_R_factor_all 0.0524
_refine_ls_R_factor_gt 0.0497
_refine_ls_shift/su_max 0.001
_refine_ls_shift/su_mean 0
_refine_ls_structure_factor_coef Fsqd
_refine_ls_weighting_details 'calc w=1/[\s^2^(Fo^2^)+(0.0846P)^2^+0.0791P] where P=(Fo^2^+2Fc^2^)/3'
_refine_ls_weighting_scheme calc
_refine_ls_wR_factor_gt 0.136
_refine_ls_wR_factor_ref 0.1397
_reflns_number_gt 3487
_reflns_number_total 3726
_reflns_threshold_expression >2\s(I)
_cod_data_source_file jo500396p_si_003.cif
_cod_data_source_block cf27brc
_cod_depositor_comments 'Adding full bibliography for 4029315--4029317.cif.'
_cod_database_code 4029315

loop_
_symmetry_equiv_pos_as_xyz
'x, y, z'
'-x, y+1/2, -z'

loop_
_atom_site_label
_atom_site_type_symbol
_atom_site_fract_x
_atom_site_fract_y
_atom_site_fract_z
_atom_site_U_iso_or_equiv
_atom_site_adp_type
_atom_site_occupancy
_atom_site_symmetry_multiplicity
_atom_site_calc_flag
_atom_site_refinement_flags
C1 C 0.3693(4) 0.3050(15) 0.0926(3) 0.147(3) Uani 1 1 d .
H1A H 0.3382 0.4356 0.1178 0.22 Uiso 1 1 calc R
H1B H 0.3522 0.1801 0.131 0.22 Uiso 1 1 calc R
H1C H 0.3392 0.2833 0.0258 0.22 Uiso 1 1 calc R
C2 C 0.4809(4) 0.3279(15) 0.0972(3) 0.126(2) Uani 1 1 d .
H2A H 0.4977 0.4364 0.0492 0.152 Uiso 1 1 calc R
H2B H 0.5126 0.1886 0.08 0.152 Uiso 1 1 calc R
C3 C 0.5619(3) 0.6050(7) 0.2020(2) 0.0730(9) Uani 1 1 d .
C4 C 0.6185(2) 0.6432(6) 0.3063(2) 0.0643(7) Uani 1 1 d .
C5 C 0.7206(2) 0.5040(5) 0.33604(19) 0.0544(6) Uani 1 1 d .
H5 H 0.7009 0.348 0.3277 0.065 Uiso 1 1 calc R
C6 C 0.8120(2) 0.5560(7) 0.2732(2) 0.0707(8) Uani 1 1 d .
H6 H 0.8316 0.7123 0.28 0.085 Uiso 1 1 calc R
C7 C 0.9140(3) 0.4169(10) 0.2959(3) 0.1102(19) Uani 1 1 d .
H7A H 0.9766 0.5074 0.3201 0.132 Uiso 1 1 calc R
H7B H 0.9029 0.3053 0.3444 0.132 Uiso 1 1 calc R
C8 C 0.8535(3) 0.3708(10) 0.1355(3) 0.0925(12) Uani 1 1 d .
C9 C 0.9038(9) 0.491(2) 0.0594(7) 0.239(6) Uani 1 1 d .
H9A H 0.9168 0.6409 0.0796 0.359 Uiso 1 1 calc R
H9B H 0.8551 0.4879 -0.0004 0.359 Uiso 1 1 calc R
H9C H 0.9724 0.4225 0.049 0.359 Uiso 1 1 calc R
C10 C 0.7977(9) 0.1738(18) 0.0958(11) 0.261(7) Uani 1 1 d .
H10A H 0.8508 0.0593 0.0899 0.392 Uiso 1 1 calc R
H10B H 0.7598 0.206 0.0325 0.392 Uiso 1 1 calc R
H10C H 0.7456 0.126 0.1388 0.392 Uiso 1 1 calc R
C11 C 0.7270(2) 0.4944(6) 0.6281(2) 0.0628(7) Uani 1 1 d .
C12 C 0.6162(3) 0.6098(8) 0.6085(3) 0.0868(11) Uani 1 1 d .
H12A H 0.5949 0.6667 0.6687 0.13 Uiso 1 1 calc R
H12B H 0.5618 0.5065 0.5809 0.13 Uiso 1 1 calc R
H12C H 0.622 0.7289 0.5634 0.13 Uiso 1 1 calc R
C13 C 0.7218(3) 0.3149(8) 0.7044(3) 0.0850(10) Uani 1 1 d .
H13A H 0.7938 0.2526 0.7204 0.128 Uiso 1 1 calc R
H13B H 0.6717 0.2018 0.6789 0.128 Uiso 1 1 calc R
H13C H 0.6967 0.3769 0.7622 0.128 Uiso 1 1 calc R
C14 C 0.8201(3) 0.6525(7) 0.6571(3) 0.0826(10) Uani 1 1 d .
H14A H 0.8165 0.7733 0.6118 0.124 Uiso 1 1 calc R
H14B H 0.8892 0.5772 0.6563 0.124 Uiso 1 1 calc R
H14C H 0.8141 0.7075 0.7218 0.124 Uiso 1 1 calc R
F1 F 0.54158(13) 0.5953(5) 0.36802(13) 0.0848(7) Uani 1 1 d .
F2 F 0.64166(17) 0.8576(4) 0.31848(17) 0.0921(6) Uani 1 1 d .
N1 N 0.75623(17) 0.5446(4) 0.43900(16) 0.0560(5) Uani 1 1 d .
H1 H 0.7803 0.6722 0.4585 0.067 Uiso 1 1 calc R
S1 S 0.74951(4) 0.34288(11) 0.51672(4) 0.05372(19) Uani 1 1 d .
O1 O 0.5319(2) 0.3954(5) 0.19299(17) 0.0923(9) Uani 1 1 d .
O2 O 0.5472(3) 0.7456(6) 0.1431(2) 0.1028(9) Uani 1 1 d .
O3 O 0.77508(19) 0.5093(5) 0.17375(16) 0.0830(7) Uani 1 1 d .
O4 O 0.86101(17) 0.2415(4) 0.54069(17) 0.0704(6) Uani 1 1 d .
O5 O 0.9297(4) 0.3230(13) 0.2090(3) 0.215(3) Uani 1 1 d .
OW1 O 0.9200(2) 0.8742(5) 0.4435(2) 0.0854(8) Uani 1 1 d .
H2O H 0.897(4) 0.990(9) 0.478(4) 0.102 Uiso 1 1 d .
H1O H 0.979(4) 0.865(10) 0.455(3) 0.102 Uiso 1 1 d .

loop_
_atom_site_aniso_label
_atom_site_aniso_U_11
_atom_site_aniso_U_22
_atom_site_aniso_U_33
_atom_site_aniso_U_23
_atom_site_aniso_U_13
_atom_site_aniso_U_12
C1 0.120(4) 0.238(9) 0.076(3) -0.005(4) -0.013(2) -0.071(5)
C2 0.121(3) 0.194(6) 0.060(2) -0.019(3) -0.0057(19) -0.044(4)
C3 0.0604(16) 0.098(3) 0.0607(17) 0.0117(17) 0.0059(13) 0.0138(17)
C4 0.0538(14) 0.0681(19) 0.0711(18) -0.0051(14) 0.0074(12) 0.0094(13)
C5 0.0497(12) 0.0571(15) 0.0564(13) -0.0051(12) 0.0052(10) 0.0038(11)
C6 0.0569(14) 0.091(2) 0.0657(17) -0.0037(16) 0.0142(12) 0.0067(16)
C7 0.071(2) 0.176(6) 0.086(2) -0.002(3) 0.0207(18) 0.044(3)
C8 0.104(3) 0.103(3) 0.074(2) -0.013(2) 0.0278(18) 0.025(2)
C9 0.268(10) 0.259(12) 0.227(9) 0.085(9) 0.189(9) 0.111(10)
C10 0.200(9) 0.187(10) 0.404(19) -0.166(12) 0.067(11) -0.016(8)
C11 0.0590(14) 0.0703(18) 0.0603(15) -0.0094(14) 0.0127(12) -0.0058(14)
C12 0.076(2) 0.103(3) 0.085(2) -0.010(2) 0.0255(17) 0.017(2)
C13 0.094(2) 0.094(3) 0.0689(18) 0.008(2) 0.0137(15) -0.011(2)
C14 0.092(2) 0.081(2) 0.076(2) -0.0257(18) 0.0156(17) -0.027(2)
F1 0.0494(8) 0.139(2) 0.0674(10) -0.0070(11) 0.0108(7) 0.0090(11)
F2 0.0945(12) 0.0649(12) 0.1146(15) -0.0124(14) 0.0013(10) 0.0193(13)
N1 0.0537(11) 0.0567(13) 0.0579(12) -0.0093(10) 0.0072(9) -0.0086(10)
S1 0.0474(3) 0.0536(3) 0.0606(3) -0.0061(3) 0.0077(2) -0.0038(3)
O1 0.0981(17) 0.117(3) 0.0589(12) 0.0023(13) -0.0066(11) -0.0348(17)
O2 0.118(2) 0.110(2) 0.0790(17) 0.0282(16) 0.0054(15) 0.0292(18)
O3 0.0769(13) 0.115(2) 0.0591(12) -0.0076(13) 0.0168(10) 0.0217(14)
O4 0.0622(12) 0.0644(12) 0.0841(14) -0.0017(11) 0.0055(10) 0.0093(10)
O5 0.188(4) 0.333(9) 0.116(3) -0.056(4) -0.020(3) 0.181(5)
OW1 0.0583(11) 0.0716(16) 0.127(2) -0.0227(15) 0.0151(12) -0.0123(13)

loop_
_atom_type_symbol
_atom_type_description
_atom_type_scat_dispersion_real
_atom_type_scat_dispersion_imag
_atom_type_scat_source
C C 0.0033 0.0016 'International Tables Vol C Tables 4.2.6.8 and 6.1.1.4'
H H 0 0 'International Tables Vol C Tables 4.2.6.8 and 6.1.1.4'
F F 0.0171 0.0103 'International Tables Vol C Tables 4.2.6.8 and 6.1.1.4'
N N 0.0061 0.0033 'International Tables Vol C Tables 4.2.6.8 and 6.1.1.4'
O O 0.0106 0.006 'International Tables Vol C Tables 4.2.6.8 and 6.1.1.4'
S S 0.1246 0.1234 'International Tables Vol C Tables 4.2.6.8 and 6.1.1.4'

loop_
_geom_angle_atom_site_label_1
_geom_angle_atom_site_label_2
_geom_angle_atom_site_label_3
_geom_angle
C2 C1 H1A 109.5
C2 C1 H1B 109.5
H1A C1 H1B 109.5
C2 C1 H1C 109.5
H1A C1 H1C 109.5
H1B C1 H1C 109.5
C1 C2 O1 113.4(4)
C1 C2 H2A 108.9
O1 C2 H2A 108.9
C1 C2 H2B 108.9
O1 C2 H2B 108.9
H2A C2 H2B 107.7
O2 C3 O1 127.7(4)
O2 C3 C4 123.4(4)
O1 C3 C4 108.8(3)
F2 C4 F1 106.3(3)
F2 C4 C5 110.4(2)
F1 C4 C5 108.4(3)
F2 C4 C3 109.3(3)
F1 C4 C3 106.1(2)
C5 C4 C3 115.9(3)
N1 C5 C6 111.0(2)
N1 C5 C4 108.4(2)
C6 C5 C4 111.4(3)
N1 C5 H5 108.7
C6 C5 H5 108.7
C4 C5 H5 108.7
O3 C6 C7 104.8(3)
O3 C6 C5 109.3(2)
C7 C6 C5 114.2(3)
O3 C6 H6 109.5
C7 C6 H6 109.5
C5 C6 H6 109.5
O5 C7 C6 104.3(4)
O5 C7 H7A 110.9
C6 C7 H7A 110.9
O5 C7 H7B 110.9
C6 C7 H7B 110.9
H7A C7 H7B 108.9
O5 C8 O3 107.0(3)
O5 C8 C10 111.5(8)
O3 C8 C10 108.5(5)
O5 C8 C9 109.8(7)
O3 C8 C9 108.9(5)
C10 C8 C9 110.9(8)
C8 C9 H9A 109.5
C8 C9 H9B 109.5
H9A C9 H9B 109.5
C8 C9 H9C 109.5
H9A C9 H9C 109.5
H9B C9 H9C 109.5
C8 C10 H10A 109.5
C8 C10 H10B 109.5
H10A C10 H10B 109.5
C8 C10 H10C 109.5
H10A C10 H10C 109.5
H10B C10 H10C 109.5
C14 C11 C13 111.1(3)
C14 C11 C12 112.7(3)
C13 C11 C12 110.4(3)
C14 C11 S1 111.2(2)
C13 C11 S1 103.9(2)
C12 C11 S1 107.2(2)
C11 C12 H12A 109.5
C11 C12 H12B 109.5
H12A C12 H12B 109.5
C11 C12 H12C 109.5
H12A C12 H12C 109.5
H12B C12 H12C 109.5
C11 C13 H13A 109.5
C11 C13 H13B 109.5
H13A C13 H13B 109.5
C11 C13 H13C 109.5
H13A C13 H13C 109.5
H13B C13 H13C 109.5
C11 C14 H14A 109.5
C11 C14 H14B 109.5
H14A C14 H14B 109.5
C11 C14 H14C 109.5
H14A C14 H14C 109.5
H14B C14 H14C 109.5
C5 N1 S1 118.59(19)
C5 N1 H1 120.7
S1 N1 H1 120.7
O4 S1 N1 109.95(12)
O4 S1 C11 103.87(13)
N1 S1 C11 101.20(14)
C3 O1 C2 116.2(4)
C8 O3 C6 108.6(3)
C8 O5 C7 115.0(4)
H2O OW1 H1O 108(5)

loop_
_geom_bond_atom_site_label_1
_geom_bond_atom_site_label_2
_geom_bond_distance
C1 C2 1.365(7)
C1 H1A 0.96
C1 H1B 0.96
C1 H1C 0.96
C2 O1 1.452(4)
C2 H2A 0.97
C2 H2B 0.97
C3 O2 1.177(5)
C3 O1 1.324(5)
C3 C4 1.539(5)
C4 F2 1.337(4)
C4 F1 1.366(4)
C4 C5 1.524(4)
C5 N1 1.455(3)
C5 C6 1.520(4)
C5 H5 0.98
C6 O3 1.420(4)
C6 C7 1.509(5)
C6 H6 0.98
C7 O5 1.356(6)
C7 H7A 0.97
C7 H7B 0.97
C8 O5 1.328(6)
C8 O3 1.419(5)
C8 C10 1.452(11)
C8 C9 1.465(9)
C9 H9A 0.96
C9 H9B 0.96
C9 H9C 0.96
C10 H10A 0.96
C10 H10B 0.96
C10 H10C 0.96
C11 C14 1.508(4)
C11 C13 1.519(5)
C11 C12 1.521(5)
C11 S1 1.833(3)
C12 H12A 0.96
C12 H12B 0.96
C12 H12C 0.96
C13 H13A 0.96
C13 H13B 0.96
C13 H13C 0.96
C14 H14A 0.96
C14 H14B 0.96
C14 H14C 0.96
N1 S1 1.633(3)
N1 H1 0.86
S1 O4 1.498(2)
OW1 H2O 0.91(5)
OW1 H1O 0.73(5)

loop_
_geom_hbond_atom_site_label_D
_geom_hbond_atom_site_label_H
_geom_hbond_atom_site_label_A
_geom_hbond_distance_DH
_geom_hbond_distance_HA
_geom_hbond_distance_DA
_geom_hbond_angle_DHA
_geom_hbond_site_symmetry_A
N1 H1 OW1 0.86 2.13 2.825(3) 137.5 .
OW1 H2O O4 0.91(5) 1.83(5) 2.735(4) 174(4) 1_565
OW1 H1O O4 0.73(5) 2.08(5) 2.780(3) 161(6) 2_756

loop_
_geom_torsion_atom_site_label_1
_geom_torsion_atom_site_label_2
_geom_torsion_atom_site_label_3
_geom_torsion_atom_site_label_4
_geom_torsion
O2 C3 C4 F2 3.0(5)
O1 C3 C4 F2 -175.4(3)
O2 C3 C4 F1 117.2(4)
O1 C3 C4 F1 -61.3(3)
O2 C3 C4 C5 -122.5(4)
O1 C3 C4 C5 59.1(4)
F2 C4 C5 N1 60.9(3)
F1 C4 C5 N1 -55.1(3)
C3 C4 C5 N1 -174.2(3)
F2 C4 C5 C6 -61.5(3)
F1 C4 C5 C6 -177.5(3)
C3 C4 C5 C6 63.4(4)
N1 C5 C6 O3 178.6(3)
C4 C5 C6 O3 -60.6(4)
N1 C5 C6 C7 61.7(4)
C4 C5 C6 C7 -177.5(3)
O3 C6 C7 O5 4.7(6)
C5 C6 C7 O5 124.2(5)
C6 C5 N1 S1 -123.3(2)
C4 C5 N1 S1 114.1(2)
C5 N1 S1 O4 100.3(2)
C5 N1 S1 C11 -150.3(2)
C14 C11 S1 O4 54.5(3)
C13 C11 S1 O4 -65.1(2)
C12 C11 S1 O4 178.1(3)
C14 C11 S1 N1 -59.5(3)
C13 C11 S1 N1 -179.1(2)
C12 C11 S1 N1 64.1(3)
O2 C3 O1 C2 4.0(6)
C4 C3 O1 C2 -177.6(3)
C1 C2 O1 C3 -103.4(7)
O5 C8 O3 C6 4.1(6)
C10 C8 O3 C6 124.6(7)
C9 C8 O3 C6 -114.5(7)
C7 C6 O3 C8 -5.4(4)
C5 C6 O3 C8 -128.1(4)
O3 C8 O5 C7 -0.9(9)
C10 C8 O5 C7 -119.5(8)
C9 C8 O5 C7 117.1(8)
C6 C7 O5 C8 -2.4(9)
